data_8100455
loop_
_publ_author_name
'Hauptmann, Ralf'
'F\"assler, Thomas F.'

_publ_section_title
;
Crystal structure of di[potassium([2.2.2]crypt)]tetrapotassium 
octadecagermanide(6--) --- ethylenediamine solvate (1:6), 
[K(C~18~H~36~N~2~O~6~)]~2~K~4~(Ge~9~)~2~ &#x00B7; 6C~2~N~2~H~8~
;
_journal_issue 4
_journal_name_full 'Zeitschrift f\"ur Kristallographie - New Crystal Structures'
_journal_page_first 461
_journal_page_last 463
_journal_volume 218
_journal_year 2003
_chemical_formula_structural
;
 [K(C18 H36 N2 O6)]2 K4[Ge9-Ge9] &#x00B7; 6C2N2H8 
;
_chemical_formula_sum 'C48 H120 Ge18 K6 N16 O12'
_chemical_formula_weight 2654.82
_space_group_IT_number 2
_symmetry_cell_setting monoclinic
_symmetry_space_group_name_Hall '-P 1'
_symmetry_space_group_name_H-M 'P -1'
_cell_angle_alpha 84.74(3)
_cell_angle_beta 81.35(3)
_cell_angle_gamma 80.18(3)
_cell_formula_units_Z 1
_cell_length_a 9.4080(19)
_cell_length_b 13.606(3)
_cell_length_c 19.507(4)
_cell_measurement_temperature 150(2)
_cell_volume 2426.8(8)
_diffrn_ambient_temperature 293(2)
_exptl_crystal_density_diffrn 1.817
_cod_database_code 8100455

loop_
_symmetry_equiv_pos_as_xyz
'x, y, z'
'-x, -y, -z'

loop_
_atom_site_label
_atom_site_type_symbol
_atom_site_fract_x
_atom_site_fract_y
_atom_site_fract_z
_atom_site_U_iso_or_equiv
_atom_site_adp_type
_atom_site_occupancy
_atom_site_symmetry_multiplicity
_atom_site_Wyckoff_symbol
_atom_site_calc_flag
_atom_site_refinement_flags
_atom_site_disorder_assembly
_atom_site_disorder_group
Ge1 Ge 0.78786(7) 0.40615(5) 0.08890(3) 0.03126(16) Uani 1 2 i d . . .
Ge2 Ge 0.38091(6) 0.45673(5) 0.17495(3) 0.03003(16) Uani 1 2 i d . . .
Ge3 Ge 0.53917(6) 0.48421(4) 0.05940(3) 0.02533(15) Uani 1 2 i d . . .
Ge4 Ge 0.63308(7) 0.36607(4) 0.20963(3) 0.02924(15) Uani 1 2 i d . . .
Ge5 Ge 0.51204(6) 0.53792(4) 0.25557(3) 0.02801(15) Uani 1 2 i d . . .
Ge6 Ge 0.79905(6) 0.50343(5) 0.19306(3) 0.02815(15) Uani 1 2 i d . . .
Ge7 Ge 0.43036(6) 0.64045(4) 0.12954(3) 0.02904(15) Uani 1 2 i d . . .
Ge8 Ge 0.72121(6) 0.60498(4) 0.06794(3) 0.02744(15) Uani 1 2 i d . . .
Ge9 Ge 0.63867(7) 0.67906(5) 0.18785(3) 0.03215(16) Uani 1 2 i d . . .
K1 K 1.02166(12) 0.24462(8) 0.52159(6) 0.0243(2) Uani 1 2 i d . . .
K2 K 0.10440(15) 0.55587(13) 0.08275(8) 0.0433(3) Uani 1 2 i d . . .
K3 K 0.4823(3) 0.24145(13) 0.06099(11) 0.0643(5) Uani 1 2 i d . . .
O1 O 0.7094(4) 0.2436(3) 0.5375(2) 0.0280(8) Uani 1 2 i d . . .
O2 O 0.8616(4) 0.3170(3) 0.4148(2) 0.0308(8) Uani 1 2 i d . . .
O3 O 1.2393(5) 0.3709(3) 0.5038(2) 0.0295(8) Uani 1 2 i d . . .
O4 O 1.0430(4) 0.3608(3) 0.6293(2) 0.0316(8) Uani 1 2 i d . . .
O5 O 1.1047(5) 0.0607(3) 0.5972(2) 0.0340(9) Uani 1 2 i d . . .
O6 O 1.2219(5) 0.0849(3) 0.4546(2) 0.0339(9) Uani 1 2 i d . . .
N1 N 0.8597(5) 0.2005(4) 0.6608(3) 0.0299(10) Uani 1 2 i d . . .
N2 N 1.1856(6) 0.2850(4) 0.3808(2) 0.0295(10) Uani 1 2 i d . . .
N3 N 0.0019(8) 0.7550(6) 0.1224(4) 0.0634(19) Uani 1 2 i d . . .
H3C H -0.0787 0.7522 0.1534 0.076 Uiso 1 2 i calc R . .
H3D H 0.0694 0.7710 0.1457 0.076 Uiso 1 2 i calc R . .
N4 N 0.2196(12) 0.8117(10) 0.0076(6) 0.101(4) Uani 1 2 i d . . .
H4C H 0.1746 0.7814 -0.0202 0.122 Uiso 1 2 i calc R . .
H4D H 0.2256 0.7685 0.0453 0.122 Uiso 1 2 i calc R . .
N5 N 0.6035(16) 0.1061(6) 0.1655(5) 0.107(5) Uani 1 2 i d . . .
H5C H 0.6877 0.0767 0.1423 0.129 Uiso 1 2 i calc R . .
H5D H 0.6300 0.1475 0.1931 0.129 Uiso 1 2 i calc R . .
N6 N 0.6268(7) -0.0908(5) 0.3124(3) 0.0503(15) Uani 1 2 i d . . .
H6C H 0.5518 -0.1173 0.3088 0.060 Uiso 1 2 i calc R . .
H6D H 0.6813 -0.1144 0.3436 0.060 Uiso 1 2 i calc R . .
C1 C 0.7144(7) 0.1789(6) 0.6556(3) 0.0407(15) Uani 1 2 i d . . .
H1A H 0.6579 0.1801 0.7015 0.049 Uiso 1 2 i calc R . .
H1B H 0.7244 0.1118 0.6406 0.049 Uiso 1 2 i calc R . .
C2 C 0.6309(7) 0.2506(5) 0.6062(3) 0.0375(13) Uani 1 2 i d . . .
H2A H 0.5345 0.2337 0.6072 0.045 Uiso 1 2 i calc R . .
H2B H 0.6203 0.3184 0.6202 0.045 Uiso 1 2 i calc R . .
C3 C 0.6376(6) 0.3159(4) 0.4911(3) 0.0322(12) Uani 1 2 i d . . .
H3A H 0.6390 0.3827 0.5044 0.039 Uiso 1 2 i calc R . .
H3B H 0.5368 0.3069 0.4938 0.039 Uiso 1 2 i calc R . .
C4 C 0.7133(6) 0.3043(4) 0.4174(3) 0.0317(12) Uani 1 2 i d . . .
H4A H 0.7087 0.2386 0.4032 0.038 Uiso 1 2 i calc R . .
H4B H 0.6654 0.3540 0.3859 0.038 Uiso 1 2 i calc R . .
C5 C 0.9360(7) 0.3060(5) 0.3454(3) 0.0364(13) Uani 1 2 i d . . .
H5A H 0.8763 0.3436 0.3124 0.044 Uiso 1 2 i calc R . .
H5B H 0.9528 0.2362 0.3353 0.044 Uiso 1 2 i calc R . .
C6 C 1.0798(7) 0.3440(5) 0.3384(3) 0.0356(13) Uani 1 2 i d . . .
H6A H 1.1227 0.3442 0.2900 0.043 Uiso 1 2 i calc R . .
H6B H 1.0614 0.4125 0.3515 0.043 Uiso 1 2 i calc R . .
C7 C 1.3043(7) 0.3433(5) 0.3835(3) 0.0343(12) Uani 1 2 i d . . .
H7A H 1.3279 0.3767 0.3381 0.041 Uiso 1 2 i calc R . .
H7B H 1.3906 0.2978 0.3941 0.041 Uiso 1 2 i calc R . .
C8 C 1.2646(7) 0.4199(4) 0.4367(3) 0.0339(12) Uani 1 2 i d . . .
H8A H 1.3431 0.4584 0.4349 0.041 Uiso 1 2 i calc R . .
H8B H 1.1777 0.4655 0.4270 0.041 Uiso 1 2 i calc R . .
C9 C 1.2253(7) 0.4389(4) 0.5570(3) 0.0349(13) Uani 1 2 i d . . .
H9A H 1.1517 0.4961 0.5485 0.042 Uiso 1 2 i calc R . .
H9B H 1.3170 0.4626 0.5565 0.042 Uiso 1 2 i calc R . .
C10 C 1.1834(7) 0.3876(5) 0.6259(3) 0.0352(13) Uani 1 2 i d . . .
H10A H 1.2540 0.3280 0.6330 0.042 Uiso 1 2 i calc R . .
H10B H 1.1832 0.4316 0.6623 0.042 Uiso 1 2 i calc R . .
C11 C 0.9879(7) 0.3295(5) 0.6987(3) 0.0351(13) Uani 1 2 i d . . .
H11A H 0.9722 0.3854 0.7279 0.042 Uiso 1 2 i calc R . .
H11B H 1.0586 0.2773 0.7171 0.042 Uiso 1 2 i calc R . .
C12 C 0.8465(7) 0.2909(5) 0.6998(3) 0.0360(13) Uani 1 2 i d . . .
H12A H 0.8071 0.2757 0.7477 0.043 Uiso 1 2 i calc R . .
H12B H 0.7775 0.3434 0.6804 0.043 Uiso 1 2 i calc R . .
C13 C 0.9397(7) 0.1141(5) 0.6973(3) 0.0395(14) Uani 1 2 i d . . .
H13A H 0.8752 0.0904 0.7366 0.047 Uiso 1 2 i calc R . .
H13B H 1.0198 0.1351 0.7152 0.047 Uiso 1 2 i calc R . .
C14 C 0.9988(8) 0.0297(5) 0.6510(3) 0.0397(14) Uani 1 2 i d . . .
H14A H 1.0427 -0.0278 0.6781 0.048 Uiso 1 2 i calc R . .
H14B H 0.9202 0.0104 0.6310 0.048 Uiso 1 2 i calc R . .
C15 C 1.1765(9) -0.0194(4) 0.5574(4) 0.0443(16) Uani 1 2 i d . . .
H15A H 1.1065 -0.0454 0.5351 0.053 Uiso 1 2 i calc R . .
H15B H 1.2210 -0.0728 0.5876 0.053 Uiso 1 2 i calc R . .
C16 C 1.2913(8) 0.0156(5) 0.5033(4) 0.0419(15) Uani 1 2 i d . . .
H16A H 1.3561 0.0474 0.5250 0.050 Uiso 1 2 i calc R . .
H16B H 1.3484 -0.0409 0.4798 0.050 Uiso 1 2 i calc R . .
C17 C 1.3258(7) 0.1149(5) 0.3997(4) 0.0411(15) Uani 1 2 i d . . .
H17A H 1.3760 0.0571 0.3754 0.049 Uiso 1 2 i calc R . .
H17B H 1.3974 0.1443 0.4184 0.049 Uiso 1 2 i calc R . .
C18 C 1.2498(7) 0.1910(5) 0.3492(3) 0.0371(13) Uani 1 2 i d . . .
H18A H 1.3196 0.2047 0.3090 0.044 Uiso 1 2 i calc R . .
H18B H 1.1737 0.1626 0.3332 0.044 Uiso 1 2 i calc R . .
C19 C -0.0343(12) 0.8412(7) 0.0725(7) 0.076(3) Uani 1 2 i d . . .
H19A H -0.0922 0.8963 0.0973 0.091 Uiso 1 2 i calc R . .
H19B H -0.0913 0.8227 0.0397 0.091 Uiso 1 2 i calc R . .
C20 C 0.1068(19) 0.8743(9) 0.0330(8) 0.115(6) Uani 1 2 i d . . .
H20A H 0.0781 0.9198 -0.0056 0.138 Uiso 1 2 i calc R . .
H20B H 0.1417 0.9137 0.0640 0.138 Uiso 1 2 i calc R . .
C21 C 0.5589(13) 0.0225(7) 0.2169(7) 0.078(3) Uani 1 2 i d . . .
H21A H 0.4632 0.0446 0.2419 0.093 Uiso 1 2 i calc R . .
H21B H 0.5528 -0.0347 0.1918 0.093 Uiso 1 2 i calc R . .
C22 C 0.6612(15) -0.0074(7) 0.2660(5) 0.074(3) Uani 1 2 i d . . .
H22A H 0.7580 -0.0248 0.2408 0.089 Uiso 1 2 i calc R . .
H22B H 0.6624 0.0488 0.2931 0.089 Uiso 1 2 i calc R . .
N7 N 0.1786(13) 0.2580(9) 0.1230(6) 0.092(3) Uiso 1 2 i d . . .
H7C H 0.1618 0.3190 0.1399 0.110 Uiso 1 2 i calc R . .
H7D H 0.1319 0.2657 0.0854 0.110 Uiso 1 2 i calc R . .
N8 N 0.191(5) 0.083(3) 0.150(2) 0.40(3) Uiso 1 2 i d . . .
H8C H 0.2487 0.1202 0.1601 0.479 Uiso 1 2 i calc R . .
H8D H 0.2252 0.0228 0.1383 0.479 Uiso 1 2 i calc R . .
C23 C 0.089(2) 0.2053(14) 0.1712(9) 0.122(5) Uiso 1 2 i d . . .
H23A H -0.0012 0.2501 0.1843 0.146 Uiso 1 2 i calc R . .
H23B H 0.1360 0.1882 0.2126 0.146 Uiso 1 2 i calc R . .
C24 C 0.052(3) 0.1171(17) 0.1508(12) 0.147(7) Uiso 1 2 i d . . .
H24A H -0.0108 0.0836 0.1858 0.176 Uiso 1 2 i calc R . .
H24B H 0.0186 0.1237 0.1058 0.176 Uiso 1 2 i calc R . .

loop_
_atom_site_aniso_label
_atom_site_aniso_U_11
_atom_site_aniso_U_22
_atom_site_aniso_U_33
_atom_site_aniso_U_23
_atom_site_aniso_U_13
_atom_site_aniso_U_12
Ge1 0.0271(3) 0.0337(3) 0.0314(3) -0.0060(2) -0.0054(2) 0.0030(2)
Ge2 0.0222(3) 0.0386(3) 0.0322(3) 0.0020(2) -0.0069(2) -0.0130(2)
Ge3 0.0224(3) 0.0305(3) 0.0257(3) -0.0019(2) -0.0077(2) -0.0078(2)
Ge4 0.0308(3) 0.0253(3) 0.0327(3) 0.0015(2) -0.0095(2) -0.0047(2)
Ge5 0.0263(3) 0.0323(3) 0.0262(3) -0.0046(2) -0.0030(2) -0.0062(2)
Ge6 0.0201(3) 0.0365(3) 0.0303(3) -0.0012(2) -0.0095(2) -0.0067(2)
Ge7 0.0223(3) 0.0290(3) 0.0354(3) -0.0013(2) -0.0074(2) -0.0001(2)
Ge8 0.0233(3) 0.0325(3) 0.0286(3) 0.0006(2) -0.0052(2) -0.0103(2)
Ge9 0.0368(3) 0.0272(3) 0.0367(3) -0.0059(2) -0.0093(3) -0.0111(2)
K1 0.0220(5) 0.0205(5) 0.0316(5) -0.0013(4) -0.0066(4) -0.0045(4)
K2 0.0242(6) 0.0657(9) 0.0408(7) 0.0032(6) -0.0073(5) -0.0105(6)
K3 0.0962(16) 0.0371(8) 0.0634(11) 0.0103(7) -0.0193(10) -0.0218(9)
O1 0.0223(18) 0.0279(18) 0.034(2) 0.0012(15) -0.0088(15) -0.0018(15)
O2 0.027(2) 0.034(2) 0.035(2) 0.0028(16) -0.0121(16) -0.0104(16)
O3 0.036(2) 0.0209(17) 0.035(2) -0.0042(15) -0.0037(16) -0.0117(16)
O4 0.028(2) 0.036(2) 0.033(2) -0.0055(16) -0.0067(16) -0.0080(17)
O5 0.041(2) 0.0214(18) 0.040(2) -0.0020(16) -0.0101(18) -0.0030(17)
O6 0.030(2) 0.0268(19) 0.045(2) -0.0056(17) -0.0088(18) 0.0014(16)
N1 0.025(2) 0.033(2) 0.033(2) 0.0035(19) -0.0076(18) -0.0085(19)
N2 0.030(2) 0.028(2) 0.033(2) -0.0032(18) -0.0042(19) -0.0099(19)
N3 0.045(4) 0.085(5) 0.068(4) -0.003(4) -0.009(3) -0.031(4)
N4 0.078(7) 0.122(9) 0.107(8) 0.042(7) -0.029(6) -0.037(7)
N5 0.221(14) 0.036(4) 0.088(6) 0.010(4) -0.093(8) -0.029(6)
N6 0.046(3) 0.055(4) 0.054(4) 0.006(3) -0.013(3) -0.022(3)
C1 0.032(3) 0.058(4) 0.035(3) 0.008(3) -0.005(2) -0.021(3)
C2 0.023(3) 0.048(3) 0.042(3) -0.002(3) -0.008(2) -0.005(2)
C3 0.022(3) 0.021(2) 0.053(4) 0.006(2) -0.012(2) -0.002(2)
C4 0.024(3) 0.026(2) 0.048(3) 0.002(2) -0.020(2) -0.003(2)
C5 0.035(3) 0.044(3) 0.033(3) 0.000(2) -0.013(2) -0.008(3)
C6 0.040(3) 0.038(3) 0.029(3) 0.007(2) -0.007(2) -0.011(3)
C7 0.031(3) 0.039(3) 0.037(3) -0.004(2) 0.000(2) -0.018(2)
C8 0.036(3) 0.027(3) 0.040(3) 0.000(2) -0.006(2) -0.012(2)
C9 0.039(3) 0.026(3) 0.044(3) -0.011(2) -0.005(3) -0.016(2)
C10 0.032(3) 0.036(3) 0.042(3) -0.008(2) -0.010(2) -0.013(2)
C11 0.035(3) 0.040(3) 0.034(3) -0.010(2) -0.008(2) -0.007(3)
C12 0.026(3) 0.043(3) 0.037(3) -0.007(2) -0.002(2) -0.001(2)
C13 0.037(3) 0.041(3) 0.042(3) 0.010(3) -0.012(3) -0.011(3)
C14 0.047(4) 0.034(3) 0.041(3) 0.011(2) -0.014(3) -0.016(3)
C15 0.059(4) 0.020(3) 0.054(4) -0.007(3) -0.020(3) 0.007(3)
C16 0.042(4) 0.032(3) 0.050(4) -0.009(3) -0.015(3) 0.011(3)
C17 0.032(3) 0.036(3) 0.053(4) -0.015(3) -0.001(3) 0.001(3)
C18 0.036(3) 0.040(3) 0.037(3) -0.010(2) -0.002(2) -0.008(3)
C19 0.070(6) 0.050(5) 0.108(8) -0.003(5) -0.028(6) 0.002(4)
C20 0.138(13) 0.057(6) 0.117(11) 0.027(7) 0.024(10) 0.018(8)
C21 0.072(6) 0.049(5) 0.114(9) -0.018(5) -0.013(6) -0.008(5)
C22 0.119(9) 0.050(5) 0.061(5) 0.002(4) -0.018(5) -0.032(6)

loop_
_geom_bond_atom_site_label_1
_geom_bond_atom_site_label_2
_geom_bond_distance
_geom_bond_site_symmetry_2
_geom_bond_publ_flag
Ge1 Ge3 2.5255(11) . ?
Ge1 Ge6 2.5488(11) . ?
Ge1 Ge4 2.6397(12) . ?
Ge1 Ge8 2.6786(11) . ?
Ge1 K2 3.3684(18) 2_665 ?
Ge1 K2 3.8665(19) 1_655 ?
Ge2 Ge3 2.5424(11) . ?
Ge2 Ge5 2.5656(11) . ?
Ge2 Ge4 2.6341(12) . ?
Ge2 Ge7 2.6678(11) . ?
Ge2 K2 3.4041(19) . ?
Ge2 K3 3.746(2) . ?
Ge3 Ge3 2.5143(12) 2_665 ?
Ge3 Ge8 2.5994(10) . ?
Ge3 Ge7 2.6094(12) . ?
Ge3 K3 3.4316(19) . ?
Ge4 Ge5 2.5954(12) . ?
Ge4 Ge6 2.6016(11) . ?
Ge5 Ge9 2.5873(12) . ?
Ge5 Ge6 2.7714(12) . ?
Ge5 Ge7 2.8557(12) . ?
Ge6 Ge9 2.6018(12) . ?
Ge6 Ge8 2.8244(12) . ?
Ge6 K2 3.4569(19) 1_655 ?
Ge7 Ge9 2.5576(11) . ?
Ge7 Ge8 2.7983(11) . ?
Ge7 K2 3.7149(18) . ?
Ge7 K3 3.938(2) 2_665 ?
Ge8 Ge9 2.5901(11) . ?
Ge8 K2 3.6031(17) 1_655 ?
Ge8 K3 3.671(2) 2_665 ?
Ge8 K2 3.824(2) 2_665 ?
K1 O2 2.764(4) . ?
K1 O4 2.793(4) . ?
K1 O5 2.838(4) . ?
K1 O3 2.854(4) . ?
K1 O6 2.892(4) . ?
K1 O1 2.910(4) . ?
K1 N1 2.971(5) . ?
K1 N2 2.993(5) . ?
K2 N3 2.852(9) . ?
K2 Ge1 3.3684(18) 2_665 ?
K2 Ge6 3.4569(19) 1_455 ?
K2 Ge8 3.6031(17) 1_455 ?
K2 Ge8 3.824(2) 2_665 ?
K2 Ge1 3.8665(19) 1_455 ?
K2 K2 4.519(3) 2_565 ?
K3 N5 2.854(8) . ?
K3 N7 2.910(11) . ?
K3 N4 2.922(12) 2_665 ?
K3 Ge8 3.671(2) 2_665 ?
K3 Ge7 3.938(2) 2_665 ?
O1 C3 1.427(7) . ?
O1 C2 1.433(7) . ?
O2 C4 1.428(7) . ?
O2 C5 1.435(7) . ?
O3 C8 1.418(7) . ?
O3 C9 1.429(6) . ?
O4 C10 1.419(7) . ?
O4 C11 1.427(7) . ?
O5 C15 1.411(7) . ?
O5 C14 1.421(8) . ?
O6 C17 1.418(8) . ?
O6 C16 1.425(8) . ?
N1 C1 1.465(8) . ?
N1 C13 1.470(8) . ?
N1 C12 1.482(8) . ?
N2 C18 1.466(8) . ?
N2 C6 1.475(8) . ?
N2 C7 1.486(7) . ?
N3 C19 1.481(13) . ?
N4 C20 1.307(17) . ?
N4 K3 2.922(12) 2_665 ?
N5 C21 1.518(15) . ?
N6 C22 1.436(11) . ?
C1 C2 1.513(9) . ?
C3 C4 1.515(9) . ?
C5 C6 1.512(9) . ?
C7 C8 1.501(8) . ?
C9 C10 1.487(9) . ?
C11 C12 1.508(9) . ?
C13 C14 1.504(10) . ?
C15 C16 1.499(11) . ?
C17 C18 1.525(10) . ?
C19 C20 1.547(19) . ?
C21 C22 1.443(16) . ?
N7 C23 1.399(19) . ?
N8 C24 1.31(5) . ?
N8 C23 1.83(5) . ?
C23 C24 1.41(3) . ?
